data_1534837
loop_
_publ_author_name
'Gutzmann, A.'
'Bensch, W.'

_publ_section_title
;
 Synthesis and crystal structure of the new quaternary niobium
 thiophosphate Rb2 Nb2 P2 S11
;
_journal_name_full 'Solid State Sciences'
_journal_page_first 835
_journal_page_last 840
_journal_volume 4
_journal_year 2002
_chemical_formula_sum 'Nb2 P2 Rb2 S11'
_chemical_name_systematic 'Rb2 (Nb2 S (S2) (P S4)2)'
_space_group_IT_number 11
_symmetry_space_group_name_Hall '-P 2yb'
_symmetry_space_group_name_H-M 'P 1 21/m 1'
_cell_angle_alpha 90
_cell_angle_beta 98.8
_cell_angle_gamma 90
_cell_formula_units_Z 2
_cell_length_a 6.7511
_cell_length_b 7.0532
_cell_length_c 18.437
_cell_volume 867.578
_citation_journal_id_ASTM SSSCFJ
_cod_data_source_file Gutzmann_SSSCFJ_2002_494.cif
_cod_data_source_block Nb2P2Rb2S11
_cod_original_cell_volume 867.5776
_cod_database_code 1534837

loop_
_symmetry_equiv_pos_as_xyz
x,y,z
-x,y+1/2,-z
-x,-y,-z
x,-y-1/2,z

loop_
_atom_site_label
_atom_site_type_symbol
_atom_site_fract_x
_atom_site_fract_y
_atom_site_fract_z
_atom_site_occupancy
_atom_site_U_iso_or_equiv
S6 S-2 0.2293 0.25 -0.00107 1 0.0
P1 P+5 0.3163 0.25 0.10634 1 0.0
S8 S-2 0.4631 0.25 0.32441 1 0.0
S7 S-2 0.0474 0.48433 0.3344 1 0.0
S5 S-2 0.0984 0.25 0.17346 1 0.0
S1 S-2 0.0532 0.75 0.18335 1 0.0
S4 S-2 0.49102 0.47995 0.1414 1 0.0
Nb1 Nb+4 0.30073 0.54867 0.244444 1 0.0
P2 P+5 0.2045 0.25 0.37475 1 0.0
Rb2 Rb+1 0.77443 0.25 0.49189 1 0.0
Rb1 Rb+1 0.74671 0.25 0.00493 1 0.0
S2 S-1 0.6126 0.75 0.26895 1 0.0
S3 S-1 0.4418 0.75 0.34862 1 0.0
S9 S-2 0.269 0.25 0.48392 1 0.0
